data_7717512
loop_
_publ_author_name
'Si, Si'
'Song, Wenxun'
'Chen, Jie'
'Zhang, Weimin'
'Ji, Wenhua'
'Nam, Wonwoo'
'Wang, Bin'

_publ_section_title
;
 Neutral nickel complexes with tetradentate N-heterocyclic carbene amidate
 ligands for electrocatalytic hydrogen evolution.
;
_journal_issue 48
_journal_name_full 'Dalton transactions (Cambridge, England : 2003)'
_journal_page_first 19088
_journal_page_last 19092
_journal_paper_doi 10.1039/d4dt02746a
_journal_volume 53
_journal_year 2024
_chemical_formula_moiety 'C18 H16 Cl2 N6 Ni O2, 2(C3 H7 N O)'
_chemical_formula_sum 'C24 H30 Cl2 N8 Ni O4'
_chemical_formula_weight 624.17
_space_group_crystal_system monoclinic
_space_group_IT_number 14
_space_group_name_Hall '-P 2ybc'
_space_group_name_H-M_alt 'P 1 21/c 1'
_atom_sites_solution_hydrogens geom
_atom_sites_solution_primary iterative
_audit_creation_date 2021-10-25
_audit_creation_method
;
Olex2 1.2
(compiled 2018.05.29 svn.r3508 for OlexSys, GUI svn.r5506)
;
_audit_update_record
;
2024-06-28 deposited with the CCDC.	2024-11-14 downloaded from the CCDC.
;
_cell_angle_alpha 90
_cell_angle_beta 99.317(3)
_cell_angle_gamma 90
_cell_formula_units_Z 4
_cell_length_a 15.0789(4)
_cell_length_b 10.4388(3)
_cell_length_c 17.9250(5)
_cell_measurement_reflns_used 5969
_cell_measurement_temperature 293(2)
_cell_measurement_theta_max 28.4190
_cell_measurement_theta_min 3.7930
_cell_volume 2784.27(14)
_computing_cell_refinement 'CrysAlisPro 1.171.40.53 (Rigaku OD, 2019)'
_computing_data_collection 'CrysAlisPro 1.171.40.53 (Rigaku OD, 2019)'
_computing_data_reduction 'CrysAlisPro 1.171.40.53 (Rigaku OD, 2019)'
_computing_molecular_graphics 'Olex2 (Dolomanov et al., 2009)'
_computing_publication_material 'Olex2 (Dolomanov et al., 2009)'
_computing_structure_refinement 'ShelXL (Sheldrick, 2015)'
_computing_structure_solution 'olex2.solve (Bourhis et al., 2015)'
_diffrn_ambient_temperature 293(2)
_diffrn_detector 'CCD plate'
_diffrn_detector_area_resol_mean 16.0355
_diffrn_detector_type Eos
_diffrn_measured_fraction_theta_full 0.997
_diffrn_measured_fraction_theta_max 0.865
_diffrn_measurement_details
;
List of Runs (angles in degrees, time in seconds):

  # Type    Start    End  Width  t~exp~   \w     \q     \k     \f   Frames
#--------------------------------------------------------------------------
  1  \w    -51.00  33.00   1.00   13.64    --   16.17 -57.00   0.00   84
  2  \w    -25.00  22.00   1.00   13.64    --  -16.64 -99.00 150.00   47
  3  \w    -84.00  10.00   1.00   13.64    --  -16.64 -77.00 -90.00   94
  4  \w    -13.00  33.00   1.00   13.64    --   16.17  19.00 120.00   46
  5  \w    -73.00 -22.00   1.00   13.64    --  -16.64 130.00 130.27   51
;
_diffrn_measurement_device 'four-circle diffractometer'
_diffrn_measurement_device_type 'Xcalibur, Eos, Gemini'
_diffrn_measurement_method '\w scans'
_diffrn_orient_matrix_type 'CrysAlisPro convention (1999,Acta A55,543-557)'
_diffrn_orient_matrix_UB_11 0.0214375000
_diffrn_orient_matrix_UB_12 0.0264511000
_diffrn_orient_matrix_UB_13 -0.0288766000
_diffrn_orient_matrix_UB_21 0.0011256000
_diffrn_orient_matrix_UB_22 -0.0614861000
_diffrn_orient_matrix_UB_23 -0.0166907000
_diffrn_orient_matrix_UB_31 -0.0425361000
_diffrn_orient_matrix_UB_32 0.0117328000
_diffrn_orient_matrix_UB_33 -0.0222926000
_diffrn_radiation_monochromator graphite
_diffrn_radiation_probe x-ray
_diffrn_radiation_type MoK\a
_diffrn_radiation_wavelength 0.71073
_diffrn_reflns_av_R_equivalents 0.0292
_diffrn_reflns_av_unetI/netI 0.0371
_diffrn_reflns_Laue_measured_fraction_full 0.997
_diffrn_reflns_Laue_measured_fraction_max 0.865
_diffrn_reflns_limit_h_max 19
_diffrn_reflns_limit_h_min -18
_diffrn_reflns_limit_k_max 13
_diffrn_reflns_limit_k_min -14
_diffrn_reflns_limit_l_max 22
_diffrn_reflns_limit_l_min -22
_diffrn_reflns_number 18576
_diffrn_reflns_point_group_measured_fraction_full 0.997
_diffrn_reflns_point_group_measured_fraction_max 0.865
_diffrn_reflns_theta_full 25.242
_diffrn_reflns_theta_max 29.133
_diffrn_reflns_theta_min 3.157
_diffrn_source 'fine-focus sealed X-ray tube'
_diffrn_source_type 'Enhance (Mo) X-ray Source'
_exptl_absorpt_coefficient_mu 0.935
_exptl_absorpt_correction_T_max 1.00000
_exptl_absorpt_correction_T_min 0.86577
_exptl_absorpt_correction_type multi-scan
_exptl_absorpt_process_details
;
CrysAlisPro 1.171.40.53 (Rigaku Oxford Diffraction, 2019)
Empirical absorption correction using spherical harmonics,
 implemented in SCALE3 ABSPACK scaling algorithm.
;
_exptl_crystal_colour 'clear light yellow'
_exptl_crystal_density_diffrn 1.489
_exptl_crystal_description prism
_exptl_crystal_F_000 1296
_exptl_crystal_size_max 0.500
_exptl_crystal_size_mid 0.400
_exptl_crystal_size_min 0.400
_refine_diff_density_max 0.324
_refine_diff_density_min -0.277
_refine_diff_density_rms 0.053
_refine_ls_extinction_method none
_refine_ls_goodness_of_fit_ref 1.033
_refine_ls_hydrogen_treatment constr
_refine_ls_matrix_type full
_refine_ls_number_parameters 358
_refine_ls_number_reflns 6494
_refine_ls_number_restraints 0
_refine_ls_restrained_S_all 1.033
_refine_ls_R_factor_all 0.0583
_refine_ls_R_factor_gt 0.0380
_refine_ls_shift/su_max 0.002
_refine_ls_shift/su_mean 0.000
_refine_ls_structure_factor_coef Fsqd
_refine_ls_weighting_details 'w=1/[\s^2^(Fo^2^)+(0.0387P)^2^+1.0247P] where P=(Fo^2^+2Fc^2^)/3'
_refine_ls_weighting_scheme calc
_refine_ls_wR_factor_gt 0.0844
_refine_ls_wR_factor_ref 0.0939
_reflns_Friedel_coverage 0.000
_reflns_number_gt 4973
_reflns_number_total 6494
_reflns_threshold_expression 'I > 2\s(I)'
_cod_data_source_file d4dt02746a2.cif
_cod_data_source_block 20211023_wb1b
_cod_depositor_comments 'Adding full bibliography for 7717511--7717512.cif.'
_cod_database_code 7717512
_shelx_shelxl_version_number 2014/7
_chemical_oxdiff_usercomment 'Ni C H N O Cl'
_shelx_space_group_comment
;
The symmetry employed for this shelxl refinement is uniquely defined
by the following loop, which should always be used as a source of
symmetry information in preference to the above space-group names.
They are only intended as comments.
;
_reflns_odcompleteness_completeness 99.62
_reflns_odcompleteness_iscentric 1
_reflns_odcompleteness_theta 26.32
_olex2_refinement_description
;
1. Fixed Uiso
 At 1.2 times of:
  All C(H) groups, All C(H,H) groups
 At 1.5 times of:
  All C(H,H,H) groups
2.a Secondary CH2 refined with riding coordinates:
 C5(H5A,H5B), C14(H14A,H14B)
2.b Aromatic/amide H refined with riding coordinates:
 C2(H2), C3(H3), C8(H8), C11(H11), C16(H16), C17(H17), C21(H21), C24(H24)
2.c Idealised Me refined as rotating group:
 C1(H1A,H1B,H1C), C18(H18A,H18B,H18C), C19(H19A,H19B,H19C), C20(H20A,H20B,
 H20C), C22(H22A,H22B,H22C), C23(H23A,H23B,H23C)
;
_olex2_submission_special_instructions 'No special instructions were received'
_oxdiff_exptl_absorpt_empirical_details
;
Empirical correction (ABSPACK) includes:
- Absorption correction using spherical harmonics
- Frame scaling
;
_oxdiff_exptl_absorpt_empirical_full_max 1.240
_oxdiff_exptl_absorpt_empirical_full_min 0.914

loop_
_space_group_symop_operation_xyz
'x, y, z'
'-x, y+1/2, -z+1/2'
'-x, -y, -z'
'x, -y-1/2, z-1/2'

loop_
_atom_site_label
_atom_site_type_symbol
_atom_site_fract_x
_atom_site_fract_y
_atom_site_fract_z
_atom_site_U_iso_or_equiv
_atom_site_adp_type
_atom_site_occupancy
_atom_site_site_symmetry_order
_atom_site_calc_flag
_atom_site_refinement_flags_posn
_atom_site_refinement_flags_adp
_atom_site_refinement_flags_occupancy
_atom_site_disorder_assembly
_atom_site_disorder_group
Ni1 Ni 0.39464(2) 0.53996(3) 0.68452(2) 0.02886(9) Uani 1 1 d . . . . .
Cl1 Cl 0.74431(4) 0.67618(9) 0.50461(4) 0.0697(2) Uani 1 1 d . . . . .
Cl2 Cl 0.57378(5) 0.75584(6) 0.38608(4) 0.05376(17) Uani 1 1 d . . . . .
O1 O 0.65912(12) 0.4453(2) 0.71719(13) 0.0770(7) Uani 1 1 d . . . . .
O2 O 0.31495(11) 0.78437(18) 0.51437(10) 0.0554(5) Uani 1 1 d . . . . .
N1 N 0.36106(12) 0.55093(18) 0.84052(10) 0.0387(4) Uani 1 1 d . . . . .
N2 N 0.48037(12) 0.44963(17) 0.82685(10) 0.0372(4) Uani 1 1 d . . . . .
N3 N 0.52085(11) 0.54182(16) 0.68285(9) 0.0316(4) Uani 1 1 d . . . . .
N4 N 0.38193(10) 0.61733(16) 0.58717(9) 0.0285(4) Uani 1 1 d . . . . .
N5 N 0.20963(11) 0.56619(18) 0.62854(10) 0.0370(4) Uani 1 1 d . . . . .
N6 N 0.22967(12) 0.39754(19) 0.69668(10) 0.0392(4) Uani 1 1 d . . . . .
C1 C 0.28346(17) 0.6360(3) 0.82778(14) 0.0510(6) Uani 1 1 d . . . . .
H1A H 0.2959 0.7069 0.7970 0.077 Uiso 1 1 calc GR . . . .
H1B H 0.2712 0.6673 0.8754 0.077 Uiso 1 1 calc GR . . . .
H1C H 0.2322 0.5899 0.8026 0.077 Uiso 1 1 calc GR . . . .
C2 C 0.39998(17) 0.5086(2) 0.91127(12) 0.0461(6) Uani 1 1 d . . . . .
H2 H 0.3784 0.5219 0.9564 0.055 Uiso 1 1 calc R . . . .
C3 C 0.47412(18) 0.4455(2) 0.90257(12) 0.0452(6) Uani 1 1 d . . . . .
H3 H 0.5142 0.4059 0.9405 0.054 Uiso 1 1 calc R . . . .
C4 C 0.41024(14) 0.5128(2) 0.78769(12) 0.0334(5) Uani 1 1 d . . . . .
C5 C 0.55365(16) 0.3963(3) 0.79292(13) 0.0464(6) Uani 1 1 d . . . . .
H5A H 0.5369 0.3101 0.7760 0.056 Uiso 1 1 calc R . . . .
H5B H 0.6059 0.3892 0.8322 0.056 Uiso 1 1 calc R . . . .
C6 C 0.58168(15) 0.4685(2) 0.72676(14) 0.0428(5) Uani 1 1 d . . . . .
C7 C 0.54115(13) 0.5935(2) 0.61447(11) 0.0312(4) Uani 1 1 d . . . . .
C8 C 0.62625(14) 0.6088(2) 0.59492(13) 0.0382(5) Uani 1 1 d . . . . .
H8 H 0.6768 0.5853 0.6291 0.046 Uiso 1 1 calc R . . . .
C9 C 0.63631(14) 0.6580(2) 0.52569(14) 0.0409(5) Uani 1 1 d . . . . .
C10 C 0.56224(15) 0.6907(2) 0.47327(12) 0.0364(5) Uani 1 1 d . . . . .
C11 C 0.47738(14) 0.6758(2) 0.49107(12) 0.0328(4) Uani 1 1 d . . . . .
H11 H 0.4274 0.6957 0.4554 0.039 Uiso 1 1 calc R . . . .
C12 C 0.46575(12) 0.63127(19) 0.56189(11) 0.0283(4) Uani 1 1 d . . . . .
C13 C 0.31419(13) 0.6957(2) 0.55991(11) 0.0332(5) Uani 1 1 d . . . . .
C14 C 0.22674(14) 0.6855(2) 0.59176(13) 0.0411(5) Uani 1 1 d . . . . .
H14A H 0.2256 0.7544 0.6279 0.049 Uiso 1 1 calc R . . . .
H14B H 0.1774 0.7001 0.5507 0.049 Uiso 1 1 calc R . . . .
C15 C 0.27389(13) 0.4989(2) 0.67267(11) 0.0318(4) Uani 1 1 d . . . . .
C16 C 0.12654(15) 0.5096(3) 0.62509(15) 0.0529(7) Uani 1 1 d . . . . .
H16 H 0.0723 0.5391 0.5984 0.063 Uiso 1 1 calc R . . . .
C17 C 0.13912(15) 0.4039(3) 0.66760(16) 0.0541(7) Uani 1 1 d . . . . .
H17 H 0.0952 0.3456 0.6760 0.065 Uiso 1 1 calc R . . . .
C18 C 0.26968(17) 0.2920(3) 0.74387(15) 0.0525(6) Uani 1 1 d . . . . .
H18A H 0.3332 0.2895 0.7433 0.079 Uiso 1 1 calc GR . . . .
H18B H 0.2430 0.2126 0.7246 0.079 Uiso 1 1 calc GR . . . .
H18C H 0.2591 0.3043 0.7948 0.079 Uiso 1 1 calc GR . . . .
O3 O 0.0530(2) 0.1309(3) 0.7251(2) 0.1162(10) Uani 1 1 d . . . . .
N10 N 0.09903(16) -0.0343(3) 0.80345(17) 0.0707(7) Uani 1 1 d . . . . .
C19 C 0.1151(2) -0.1198(4) 0.7436(2) 0.0943(12) Uani 1 1 d . . . . .
H19A H 0.1786 -0.1268 0.7437 0.141 Uiso 1 1 calc GR . . . .
H19B H 0.0864 -0.0866 0.6959 0.141 Uiso 1 1 calc GR . . . .
H19C H 0.0910 -0.2029 0.7517 0.141 Uiso 1 1 calc GR . . . .
C20 C 0.1211(3) -0.0804(5) 0.8800(2) 0.1110(14) Uani 1 1 d . . . . .
H20A H 0.0891 -0.1585 0.8852 0.166 Uiso 1 1 calc GR . . . .
H20B H 0.1043 -0.0173 0.9141 0.166 Uiso 1 1 calc GR . . . .
H20C H 0.1846 -0.0960 0.8917 0.166 Uiso 1 1 calc GR . . . .
C21 C 0.0696(2) 0.0836(4) 0.7877(3) 0.0877(11) Uani 1 1 d . . . . .
H21 H 0.0608 0.1349 0.8283 0.105 Uiso 1 1 calc R . . . .
O4 O 0.00040(18) 0.7459(3) 0.5447(2) 0.1216(11) Uani 1 1 d . . . . .
N11 N -0.09925(16) 0.9021(2) 0.51102(18) 0.0703(7) Uani 1 1 d . . . . .
C22 C -0.1096(3) 0.9346(5) 0.5856(3) 0.140(2) Uani 1 1 d . . . . .
H22A H -0.0742 0.8776 0.6205 0.210 Uiso 1 1 calc GR . . . .
H22B H -0.1717 0.9271 0.5909 0.210 Uiso 1 1 calc GR . . . .
H22C H -0.0899 1.0211 0.5961 0.210 Uiso 1 1 calc GR . . . .
C23 C -0.1554(3) 0.9673(4) 0.4490(3) 0.142(2) Uani 1 1 d . . . . .
H23A H -0.1406 0.9376 0.4018 0.213 Uiso 1 1 calc GR . . . .
H23B H -0.1453 1.0579 0.4534 0.213 Uiso 1 1 calc GR . . . .
H23C H -0.2175 0.9492 0.4507 0.213 Uiso 1 1 calc GR . . . .
C24 C -0.0457(2) 0.8105(4) 0.4986(2) 0.0801(10) Uani 1 1 d . . . . .
H24 H -0.0426 0.7928 0.4482 0.096 Uiso 1 1 calc R . . . .

loop_
_atom_site_aniso_label
_atom_site_aniso_U_11
_atom_site_aniso_U_22
_atom_site_aniso_U_33
_atom_site_aniso_U_23
_atom_site_aniso_U_13
_atom_site_aniso_U_12
Ni1 0.03014(13) 0.03021(16) 0.02603(13) 0.00380(11) 0.00393(10) 0.00264(11)
Cl1 0.0417(3) 0.0933(6) 0.0798(5) -0.0034(4) 0.0270(3) -0.0160(4)
Cl2 0.0709(4) 0.0496(4) 0.0488(3) 0.0030(3) 0.0336(3) -0.0016(3)
O1 0.0447(10) 0.0973(17) 0.0910(15) 0.0391(13) 0.0169(10) 0.0335(11)
O2 0.0535(10) 0.0572(11) 0.0601(11) 0.0328(9) 0.0234(8) 0.0196(9)
N1 0.0514(11) 0.0369(11) 0.0283(9) 0.0030(8) 0.0082(8) 0.0033(9)
N2 0.0501(10) 0.0296(10) 0.0293(9) 0.0046(8) -0.0014(8) 0.0048(9)
N3 0.0315(8) 0.0305(9) 0.0317(9) 0.0018(8) 0.0019(7) 0.0038(8)
N4 0.0301(8) 0.0283(9) 0.0273(8) 0.0026(7) 0.0058(6) 0.0017(7)
N5 0.0302(8) 0.0425(11) 0.0395(10) 0.0080(9) 0.0090(7) 0.0022(8)
N6 0.0393(9) 0.0368(11) 0.0429(10) 0.0059(9) 0.0115(8) -0.0015(9)
C1 0.0595(15) 0.0548(16) 0.0423(13) -0.0001(12) 0.0189(11) 0.0092(13)
C2 0.0663(15) 0.0442(14) 0.0274(11) 0.0027(10) 0.0061(10) -0.0020(13)
C3 0.0678(16) 0.0352(13) 0.0285(11) 0.0067(10) -0.0045(10) -0.0005(12)
C4 0.0395(11) 0.0285(11) 0.0314(10) 0.0051(9) 0.0031(8) 0.0016(9)
C5 0.0509(13) 0.0425(14) 0.0429(13) 0.0078(12) -0.0013(10) 0.0153(12)
C6 0.0374(11) 0.0413(14) 0.0478(13) 0.0021(11) 0.0010(10) 0.0092(11)
C7 0.0338(10) 0.0234(10) 0.0365(11) -0.0056(9) 0.0062(8) -0.0006(9)
C8 0.0318(10) 0.0370(13) 0.0451(12) -0.0084(11) 0.0042(9) -0.0038(10)
C9 0.0363(11) 0.0356(13) 0.0549(14) -0.0108(11) 0.0197(10) -0.0072(10)
C10 0.0475(12) 0.0276(11) 0.0382(11) -0.0051(10) 0.0194(10) -0.0046(10)
C11 0.0391(11) 0.0267(11) 0.0339(10) -0.0037(9) 0.0094(9) 0.0006(9)
C12 0.0329(10) 0.0206(10) 0.0325(10) -0.0042(8) 0.0081(8) -0.0016(8)
C13 0.0364(10) 0.0323(12) 0.0315(10) 0.0053(9) 0.0074(8) 0.0047(9)
C14 0.0353(11) 0.0454(14) 0.0437(12) 0.0134(11) 0.0095(9) 0.0119(10)
C15 0.0352(10) 0.0332(11) 0.0276(10) 0.0029(9) 0.0074(8) 0.0033(9)
C16 0.0293(11) 0.0665(18) 0.0627(16) 0.0121(14) 0.0068(10) 0.0002(11)
C17 0.0378(12) 0.0592(17) 0.0661(17) 0.0089(15) 0.0113(11) -0.0104(12)
C18 0.0561(14) 0.0437(15) 0.0603(16) 0.0188(13) 0.0177(12) 0.0001(12)
O3 0.119(2) 0.081(2) 0.157(3) 0.040(2) 0.048(2) 0.0062(16)
N10 0.0543(14) 0.0649(18) 0.095(2) 0.0009(16) 0.0182(13) -0.0029(13)
C19 0.092(3) 0.083(3) 0.104(3) -0.011(2) 0.005(2) 0.017(2)
C20 0.104(3) 0.130(4) 0.096(3) 0.013(3) 0.006(2) 0.000(3)
C21 0.078(2) 0.067(2) 0.129(4) -0.001(2) 0.048(2) -0.009(2)
O4 0.0781(17) 0.106(2) 0.170(3) 0.025(2) -0.0124(18) 0.0332(16)
N11 0.0554(13) 0.0487(15) 0.109(2) 0.0066(15) 0.0192(14) 0.0030(12)
C22 0.126(4) 0.143(5) 0.159(5) -0.065(4) 0.050(3) -0.017(3)
C23 0.114(3) 0.096(3) 0.208(6) 0.077(4) 0.002(4) 0.015(3)
C24 0.0609(19) 0.072(2) 0.107(3) -0.004(2) 0.0147(19) 0.0000(18)

loop_
_atom_type_symbol
_atom_type_description
_atom_type_scat_dispersion_real
_atom_type_scat_dispersion_imag
_atom_type_scat_source
C C 0.0033 0.0016 'International Tables Vol C Tables 4.2.6.8 and 6.1.1.4'
H H 0.0000 0.0000 'International Tables Vol C Tables 4.2.6.8 and 6.1.1.4'
Cl Cl 0.1484 0.1585 'International Tables Vol C Tables 4.2.6.8 and 6.1.1.4'
N N 0.0061 0.0033 'International Tables Vol C Tables 4.2.6.8 and 6.1.1.4'
Ni Ni 0.3393 1.1124 'International Tables Vol C Tables 4.2.6.8 and 6.1.1.4'
O O 0.0106 0.0060 'International Tables Vol C Tables 4.2.6.8 and 6.1.1.4'

loop_
_geom_angle_atom_site_label_1
_geom_angle_atom_site_label_2
_geom_angle_atom_site_label_3
_geom_angle
_geom_angle_site_symmetry_1
_geom_angle_site_symmetry_3
_geom_angle_publ_flag
N4 Ni1 N3 86.21(7) . . ?
C4 Ni1 N3 92.96(8) . . ?
C4 Ni1 N4 163.69(8) . . ?
C4 Ni1 C15 92.46(9) . . ?
C15 Ni1 N3 165.16(8) . . ?
C15 Ni1 N4 92.40(8) . . ?
C2 N1 C1 123.36(19) . . ?
C4 N1 C1 125.91(18) . . ?
C4 N1 C2 110.43(19) . . ?
C3 N2 C5 125.29(19) . . ?
C4 N2 C3 110.91(19) . . ?
C4 N2 C5 123.78(18) . . ?
C6 N3 Ni1 124.87(15) . . ?
C6 N3 C7 120.00(17) . . ?
C7 N3 Ni1 111.90(12) . . ?
C12 N4 Ni1 111.95(12) . . ?
C13 N4 Ni1 123.48(13) . . ?
C13 N4 C12 119.20(17) . . ?
C15 N5 C14 123.41(17) . . ?
C15 N5 C16 111.5(2) . . ?
C16 N5 C14 125.09(19) . . ?
C15 N6 C17 110.42(19) . . ?
C15 N6 C18 126.48(18) . . ?
C17 N6 C18 123.1(2) . . ?
C3 C2 N1 106.9(2) . . ?
C2 C3 N2 107.1(2) . . ?
N1 C4 Ni1 131.28(16) . . ?
N2 C4 Ni1 124.05(16) . . ?
N2 C4 N1 104.64(18) . . ?
N2 C5 C6 117.50(19) . . ?
O1 C6 N3 127.0(2) . . ?
O1 C6 C5 113.6(2) . . ?
N3 C6 C5 119.23(19) . . ?
C8 C7 N3 126.70(19) . . ?
C8 C7 C12 118.42(19) . . ?
C12 C7 N3 114.87(17) . . ?
C9 C8 C7 120.7(2) . . ?
C8 C9 Cl1 118.74(18) . . ?
C8 C9 C10 120.77(19) . . ?
C10 C9 Cl1 120.49(18) . . ?
C9 C10 Cl2 121.37(16) . . ?
C11 C10 Cl2 118.99(17) . . ?
C11 C10 C9 119.6(2) . . ?
C10 C11 C12 120.6(2) . . ?
C7 C12 N4 114.95(17) . . ?
C11 C12 N4 125.26(18) . . ?
C11 C12 C7 119.78(18) . . ?
O2 C13 N4 127.69(19) . . ?
O2 C13 C14 113.67(18) . . ?
N4 C13 C14 118.45(18) . . ?
N5 C14 C13 117.30(17) . . ?
N5 C15 Ni1 123.30(16) . . ?
N5 C15 N6 104.44(17) . . ?
N6 C15 Ni1 132.00(16) . . ?
C17 C16 N5 106.5(2) . . ?
C16 C17 N6 107.2(2) . . ?
C20 N10 C19 117.4(3) . . ?
C21 N10 C19 120.5(3) . . ?
C21 N10 C20 122.1(4) . . ?
O3 C21 N10 125.9(4) . . ?
C22 N11 C23 118.2(4) . . ?
C24 N11 C22 120.5(4) . . ?
C24 N11 C23 121.1(4) . . ?
O4 C24 N11 127.3(4) . . ?

loop_
_geom_bond_atom_site_label_1
_geom_bond_atom_site_label_2
_geom_bond_distance
_geom_bond_site_symmetry_2
_geom_bond_publ_flag
Ni1 N3 1.9084(16) . ?
Ni1 N4 1.9041(16) . ?
Ni1 C4 1.848(2) . ?
Ni1 C15 1.849(2) . ?
Cl1 C9 1.741(2) . ?
Cl2 C10 1.739(2) . ?
O1 C6 1.231(3) . ?
O2 C13 1.235(2) . ?
N1 C1 1.457(3) . ?
N1 C2 1.381(3) . ?
N1 C4 1.354(3) . ?
N2 C3 1.376(3) . ?
N2 C4 1.344(3) . ?
N2 C5 1.456(3) . ?
N3 C6 1.347(3) . ?
N3 C7 1.417(3) . ?
N4 C12 1.418(2) . ?
N4 C13 1.338(3) . ?
N5 C14 1.452(3) . ?
N5 C15 1.345(3) . ?
N5 C16 1.378(3) . ?
N6 C15 1.358(3) . ?
N6 C17 1.382(3) . ?
N6 C18 1.459(3) . ?
C2 C3 1.329(4) . ?
C5 C6 1.522(3) . ?
C7 C8 1.393(3) . ?
C7 C12 1.410(3) . ?
C8 C9 1.374(3) . ?
C9 C10 1.381(3) . ?
C10 C11 1.377(3) . ?
C11 C12 1.389(3) . ?
C13 C14 1.523(3) . ?
C16 C17 1.337(4) . ?
O3 C21 1.215(5) . ?
N10 C19 1.445(4) . ?
N10 C20 1.441(4) . ?
N10 C21 1.323(5) . ?
O4 C24 1.198(4) . ?
N11 C22 1.412(5) . ?
N11 C23 1.453(5) . ?
N11 C24 1.294(4) . ?
